data_7100243
loop_
_publ_author_name
'Jonathan Burton'
'David G. Hulcoop'

_publ_section_title
;
Synthesis of fused tricyclic g-lactones mediated by
manganese(III) acetate.
;
_journal_name_full 'Chemical Communications'
_journal_paper_doi 10.1039/b508529b
_journal_year 2005
_chemical_formula_moiety 'C14 H18 O6'
_chemical_formula_sum 'C14 H18 O6'
_chemical_formula_weight 282.28
_space_group_IT_number 14
_symmetry_cell_setting monoclinic
_symmetry_space_group_name_Hall '-P 2yn'
_symmetry_space_group_name_H-M 'P 1 21/n 1'
_cell_angle_alpha 90.00
_cell_angle_beta 93.2810(10)
_cell_angle_gamma 90.00
_cell_formula_units_Z 4
_cell_length_a 7.6093(2)
_cell_length_b 12.2244(3)
_cell_length_c 14.2977(4)
_cell_measurement_temperature 180(2)
_cell_volume 1327.78(6)
_diffrn_ambient_temperature 180(2)
_exptl_crystal_density_diffrn 1.412
_cod_depositor_comments
;
The following automatic conversions were performed:
'_symmetry_cell_setting' value 'Monoclinic' changed to 'monoclinic'
according to '/home/saulius/struct/CIF-dictionaries/cif_core.dic'
dictionary named 'cif_core.dic' version 2.4.1 from 2010-06-29.

Automatic conversion script
Id: cif_fix_enum 1527 2010-12-29 10:47:43Z saulius 
;
_cod_original_sg_symbol_H-M 'P 21/n'
_cod_database_code 7100243

loop_
_symmetry_equiv_pos_as_xyz
'x, y, z'
'-x+1/2, y+1/2, -z+1/2'
'-x, -y, -z'
'x-1/2, -y-1/2, z-1/2'

loop_
_atom_site_label
_atom_site_type_symbol
_atom_site_fract_x
_atom_site_fract_y
_atom_site_fract_z
_atom_site_U_iso_or_equiv
_atom_site_adp_type
_atom_site_occupancy
_atom_site_symmetry_multiplicity
_atom_site_calc_flag
_atom_site_refinement_flags
_atom_site_disorder_assembly
_atom_site_disorder_group
C1 C 0.2492(2) 0.01408(15) 0.50521(11) 0.0319(4) Uani 1 1 d . . .
C2 C 0.2221(2) 0.12894(15) 0.53658(12) 0.0366(4) Uani 1 1 d . . .
H2A H 0.2541 0.1365 0.6044 0.044 Uiso 1 1 calc R . .
H2B H 0.0976 0.1509 0.5247 0.044 Uiso 1 1 calc R . .
C3 C 0.3422(2) 0.19911(14) 0.47921(11) 0.0315(4) Uani 1 1 d . . .
H3 H 0.4503 0.2218 0.5174 0.038 Uiso 1 1 calc R . .
C4 C 0.2532(2) 0.29720(14) 0.42991(12) 0.0353(4) Uani 1 1 d . . .
H4A H 0.3419 0.3507 0.4106 0.042 Uiso 1 1 calc R . .
H4B H 0.1723 0.3342 0.4716 0.042 Uiso 1 1 calc R . .
C5 C 0.1508(2) 0.24844(14) 0.34373(12) 0.0300(4) Uani 1 1 d . . .
H5 H 0.0333 0.2207 0.3609 0.036 Uiso 1 1 calc R . .
C6 C 0.1310(2) 0.32536(15) 0.25954(13) 0.0375(4) Uani 1 1 d . . .
H6A H 0.0351 0.3008 0.2147 0.045 Uiso 1 1 calc R . .
H6B H 0.1062 0.4011 0.2796 0.045 Uiso 1 1 calc R . .
C7 C 0.3091(2) 0.31828(14) 0.21623(13) 0.0353(4) Uani 1 1 d . . .
H7A H 0.3977 0.3639 0.2514 0.042 Uiso 1 1 calc R . .
H7B H 0.3001 0.3426 0.1501 0.042 Uiso 1 1 calc R . .
C8 C 0.3584(2) 0.19562(13) 0.22335(11) 0.0260(3) Uani 1 1 d . . .
C9 C 0.2683(2) 0.15307(13) 0.31268(11) 0.0252(3) Uani 1 1 d . . .
H9 H 0.1917 0.0891 0.2947 0.030 Uiso 1 1 calc R . .
C10 C 0.3879(2) 0.12214(14) 0.39917(11) 0.0294(4) Uani 1 1 d . . .
H10 H 0.5149 0.1288 0.3856 0.035 Uiso 1 1 calc R . .
C11 C 0.5565(2) 0.17831(13) 0.23012(10) 0.0266(3) Uani 1 1 d . . .
C12 C 0.2786(2) 0.13705(13) 0.13637(11) 0.0275(4) Uani 1 1 d . . .
C13 C 0.7812(2) 0.04582(17) 0.22291(13) 0.0390(4) Uani 1 1 d . . .
H13A H 0.7948 -0.0334 0.2154 0.059 Uiso 1 1 calc R . .
H13B H 0.8297 0.0678 0.2851 0.059 Uiso 1 1 calc R . .
H13C H 0.8442 0.0840 0.1747 0.059 Uiso 1 1 calc R . .
C14 C 0.2888(3) 0.12300(19) -0.02800(12) 0.0448(5) Uani 1 1 d . . .
H14A H 0.2921 0.1792 -0.0768 0.067 Uiso 1 1 calc R . .
H14B H 0.1669 0.0996 -0.0216 0.067 Uiso 1 1 calc R . .
H14C H 0.3598 0.0601 -0.0453 0.067 Uiso 1 1 calc R . .
O15 O 0.34752(16) 0.01209(10) 0.42920(8) 0.0348(3) Uani 1 1 d . . .
O16 O 0.19677(17) -0.06991(11) 0.53792(9) 0.0432(3) Uani 1 1 d . . .
O17 O 0.15787(16) 0.07415(12) 0.13487(9) 0.0444(4) Uani 1 1 d . . .
O18 O 0.66409(16) 0.24722(10) 0.25130(9) 0.0386(3) Uani 1 1 d . . .
O19 O 0.59598(14) 0.07405(9) 0.21345(8) 0.0308(3) Uani 1 1 d . . .
O20 O 0.35911(17) 0.16748(11) 0.06008(8) 0.0410(3) Uani 1 1 d . . .

loop_
_atom_site_aniso_label
_atom_site_aniso_U_11
_atom_site_aniso_U_22
_atom_site_aniso_U_33
_atom_site_aniso_U_23
_atom_site_aniso_U_13
_atom_site_aniso_U_12
C1 0.0307(8) 0.0368(10) 0.0273(8) 0.0026(7) -0.0063(6) -0.0037(7)
C2 0.0398(9) 0.0400(10) 0.0306(9) -0.0028(7) 0.0068(7) -0.0032(8)
C3 0.0325(8) 0.0320(9) 0.0298(8) -0.0039(7) -0.0011(6) -0.0055(7)
C4 0.0400(9) 0.0292(9) 0.0369(9) -0.0071(7) 0.0032(7) -0.0018(7)
C5 0.0267(8) 0.0279(9) 0.0354(9) -0.0035(7) 0.0031(6) 0.0033(6)
C6 0.0381(9) 0.0305(9) 0.0435(10) -0.0012(8) -0.0020(8) 0.0103(7)
C7 0.0421(10) 0.0237(9) 0.0403(9) 0.0063(7) 0.0039(7) 0.0051(7)
C8 0.0269(8) 0.0239(8) 0.0273(8) 0.0022(6) 0.0028(6) 0.0003(6)
C9 0.0243(7) 0.0254(8) 0.0258(7) 0.0006(6) 0.0017(6) 0.0019(6)
C10 0.0270(8) 0.0328(9) 0.0284(8) 0.0019(7) 0.0016(6) 0.0005(6)
C11 0.0289(8) 0.0272(8) 0.0237(7) 0.0032(6) 0.0025(6) -0.0043(6)
C12 0.0246(8) 0.0303(9) 0.0278(8) 0.0032(6) 0.0025(6) 0.0031(6)
C13 0.0240(8) 0.0516(12) 0.0414(10) -0.0066(8) 0.0011(7) 0.0076(7)
C14 0.0459(11) 0.0640(14) 0.0243(8) 0.0007(8) -0.0001(7) -0.0088(9)
O15 0.0475(7) 0.0298(7) 0.0271(6) 0.0025(5) 0.0020(5) 0.0060(5)
O16 0.0463(7) 0.0409(8) 0.0413(7) 0.0123(6) -0.0063(6) -0.0089(6)
O17 0.0367(7) 0.0626(9) 0.0343(7) -0.0083(6) 0.0067(5) -0.0184(6)
O18 0.0345(6) 0.0328(7) 0.0477(7) 0.0011(6) -0.0025(5) -0.0100(5)
O19 0.0230(5) 0.0303(6) 0.0393(6) -0.0042(5) 0.0031(4) 0.0007(4)
O20 0.0458(7) 0.0522(8) 0.0253(6) 0.0033(5) 0.0030(5) -0.0165(6)

loop_
_geom_bond_atom_site_label_1
_geom_bond_atom_site_label_2
_geom_bond_distance
_geom_bond_site_symmetry_2
_geom_bond_publ_flag
C1 O16 1.206(2) . ?
C1 O15 1.354(2) . ?
C1 C2 1.492(3) . ?
C2 C3 1.526(2) . ?
C2 H2A 0.9900 . ?
C2 H2B 0.9900 . ?
C3 C4 1.529(3) . ?
C3 C10 1.537(2) . ?
C3 H3 1.0000 . ?
C4 C5 1.540(2) . ?
C4 H4A 0.9900 . ?
C4 H4B 0.9900 . ?
C5 C6 1.528(2) . ?
C5 C9 1.550(2) . ?
C5 H5 1.0000 . ?
C6 C7 1.524(2) . ?
C6 H6A 0.9900 . ?
C6 H6B 0.9900 . ?
C7 C8 1.548(2) . ?
C7 H7A 0.9900 . ?
C7 H7B 0.9900 . ?
C8 C11 1.520(2) . ?
C8 C12 1.530(2) . ?
C8 C9 1.572(2) . ?
C9 C10 1.540(2) . ?
C9 H9 1.0000 . ?
C10 O15 1.450(2) . ?
C10 H10 1.0000 . ?
C11 O18 1.2015(19) . ?
C11 O19 1.334(2) . ?
C12 O17 1.197(2) . ?
C12 O20 1.3341(19) . ?
C13 O19 1.4498(19) . ?
C13 H13A 0.9800 . ?
C13 H13B 0.9800 . ?
C13 H13C 0.9800 . ?
C14 O20 1.446(2) . ?
C14 H14A 0.9800 . ?
C14 H14B 0.9800 . ?
C14 H14C 0.9800 . ?
